data_2211208
loop_
_publ_author_name
'Choi, Hong Dae'
'Kang, Byoung Won'
'Seo,  Pil Ja'
'Son, Byeng Wha'
'Lee, Uk'

_publ_section_title
;
 Ethyl [5-(4-hydroxyphenyl)-3-methylsulfanyl-1-benzofuran-2-yl]acetate
;
_journal_coeditor_code SJ2141
_journal_issue 11
_journal_name_full 'Acta Crystallographica Section E'
_journal_page_first o5121
_journal_page_last o5122
_journal_paper_doi 10.1107/S1600536806042358
_journal_volume 62
_journal_year 2006
_chemical_formula_iupac 'C19 H18 O4 S'
_chemical_formula_moiety 'C19 H18 O4 S'
_chemical_formula_sum 'C19 H18 O4 S'
_chemical_formula_weight 342.39
_chemical_name_systematic
;
Ethyl [5-(4-hydroxyphenyl)-3-methylsulfanyl-1-benzofuran-2-yl]acetate
;
_space_group_IT_number 15
_symmetry_cell_setting monoclinic
_symmetry_space_group_name_Hall '-C 2yc'
_symmetry_space_group_name_H-M 'C 1 2/c 1'
_atom_sites_solution_hydrogens geom
_atom_sites_solution_primary direct
_atom_sites_solution_secondary difmap
_audit_creation_method SHELXL-97
_cell_angle_alpha 90.00
_cell_angle_beta 111.3300(10)
_cell_angle_gamma 90.00
_cell_formula_units_Z 8
_cell_length_a 31.778(2)
_cell_length_b 7.7645(4)
_cell_length_c 15.6227(8)
_cell_measurement_reflns_used 4386
_cell_measurement_temperature 173(2)
_cell_measurement_theta_max 27.64
_cell_measurement_theta_min 2.63
_cell_volume 3590.7(3)
_computing_cell_refinement 'SAINT (Bruker, 1997)'
_computing_data_collection 'SMART (Bruker, 1997)'
_computing_data_reduction SAINT
_computing_molecular_graphics 'ORTEP-3 (Farrugia, 1997) and DIAMOND (Brandenburg, 1998)'
_computing_publication_material SHELXL97
_computing_structure_refinement 'SHELXL97 (Sheldrick, 1997)'
_computing_structure_solution 'SHELXS97 (Sheldrick, 1997)'
_diffrn_ambient_temperature 293(2)
_diffrn_detector_area_resol_mean 10.00
_diffrn_measured_fraction_theta_full 0.997
_diffrn_measured_fraction_theta_max 0.997
_diffrn_measurement_device_type 'Bruker SMART CCD'
_diffrn_measurement_method '\f and \w'
_diffrn_radiation_monochromator graphite
_diffrn_radiation_source 'fine-focus sealed tube'
_diffrn_radiation_type MoK\a
_diffrn_radiation_wavelength 0.71073
_diffrn_reflns_av_R_equivalents 0.0438
_diffrn_reflns_av_sigmaI/netI 0.0269
_diffrn_reflns_limit_h_max 40
_diffrn_reflns_limit_h_min -39
_diffrn_reflns_limit_k_max 9
_diffrn_reflns_limit_k_min -9
_diffrn_reflns_limit_l_max 19
_diffrn_reflns_limit_l_min -19
_diffrn_reflns_number 14687
_diffrn_reflns_theta_full 27.00
_diffrn_reflns_theta_max 27.00
_diffrn_reflns_theta_min 2.63
_diffrn_standards_number 0
_exptl_absorpt_coefficient_mu 0.199
_exptl_absorpt_correction_type none
_exptl_crystal_colour colorless
_exptl_crystal_density_diffrn 1.267
_exptl_crystal_density_method 'not measured'
_exptl_crystal_description block
_exptl_crystal_F_000 1440
_exptl_crystal_size_max 0.62
_exptl_crystal_size_mid 0.60
_exptl_crystal_size_min 0.54
_refine_diff_density_max 0.881
_refine_diff_density_min -0.641
_refine_ls_extinction_method none
_refine_ls_goodness_of_fit_ref 1.065
_refine_ls_hydrogen_treatment constr
_refine_ls_matrix_type full
_refine_ls_number_parameters 217
_refine_ls_number_reflns 3896
_refine_ls_number_restraints 1
_refine_ls_restrained_S_all 1.149
_refine_ls_R_factor_all 0.0731
_refine_ls_R_factor_gt 0.0625
_refine_ls_shift/su_max 0.000
_refine_ls_shift/su_mean 0.000
_refine_ls_structure_factor_coef Fsqd
_refine_ls_weighting_details 'calc w=1/[\s^2^(Fo^2^)+(0.0903P)^2^+6.5673P] where P=(Fo^2^+2Fc^2^)/3'
_refine_ls_weighting_scheme calc
_refine_ls_wR_factor_gt 0.1725
_refine_ls_wR_factor_ref 0.1859
_reflns_number_gt 3226
_reflns_number_total 3896
_reflns_threshold_expression I>2\s(I)
_cod_data_source_file sj2141.cif
_cod_data_source_block I
_cod_original_sg_symbol_H-M 'C 2/c'
_cod_database_code 2211208
_cod_database_fobs_code 2211208

loop_
_symmetry_equiv_pos_as_xyz
'x, y, z'
'-x, y, -z+1/2'
'x+1/2, y+1/2, z'
'-x+1/2, y+1/2, -z+1/2'
'-x, -y, -z'
'x, -y, z-1/2'
'-x+1/2, -y+1/2, -z'
'x+1/2, -y+1/2, z-1/2'

loop_
_atom_site_type_symbol
_atom_site_label
_atom_site_fract_x
_atom_site_fract_y
_atom_site_fract_z
_atom_site_U_iso_or_equiv
_atom_site_adp_type
_atom_site_calc_flag
_atom_site_refinement_flags
_atom_site_occupancy
S S 0.15437(3) 0.27097(9) 0.42618(5) 0.0472(2) Uani d . 1
O O1 0.43558(8) 0.7388(3) 0.82256(16) 0.0617(6) Uani d . 1
H H1 0.4423 0.7840 0.8733 0.093 Uiso calc R 1
O O2 0.10810(7) 0.7080(3) 0.48878(14) 0.0466(5) Uani d . 1
O O3 0.04456(9) 0.3648(5) 0.49968(17) 0.0952(11) Uani d . 1
O O4 -0.00554(9) 0.3472(5) 0.35956(17) 0.0866(10) Uani d . 1
C C1 0.38932(10) 0.7317(4) 0.78089(19) 0.0429(6) Uani d . 1
C C2 0.36049(10) 0.7943(4) 0.82301(18) 0.0427(6) Uani d . 1
H H2 0.3724 0.8410 0.8818 0.051 Uiso calc R 1
C C3 0.31417(10) 0.7866(3) 0.77706(17) 0.0395(6) Uani d . 1
H H3 0.2952 0.8284 0.8057 0.047 Uiso calc R 1
C C4 0.29508(9) 0.7172(3) 0.68817(17) 0.0346(5) Uani d . 1
C C5 0.32507(9) 0.6528(3) 0.64841(17) 0.0377(6) Uani d . 1
H H5 0.3135 0.6048 0.5899 0.045 Uiso calc R 1
C C6 0.37136(10) 0.6590(3) 0.69395(19) 0.0421(6) Uani d . 1
H H6 0.3905 0.6144 0.6663 0.051 Uiso calc R 1
C C7 0.24556(9) 0.7166(3) 0.63742(17) 0.0355(5) Uani d . 1
C C8 0.22453(9) 0.5806(3) 0.57806(16) 0.0354(5) Uani d . 1
H H8 0.2414 0.4881 0.5705 0.042 Uiso calc R 1
C C9 0.17810(9) 0.5861(3) 0.53077(16) 0.0366(5) Uani d . 1
C C10 0.15330(10) 0.7258(4) 0.54248(18) 0.0409(6) Uani d . 1
C C11 0.17266(10) 0.8637(4) 0.60009(19) 0.0445(6) Uani d . 1
H H11 0.1555 0.9562 0.6067 0.053 Uiso calc R 1
C C12 0.21880(9) 0.8557(3) 0.64696(18) 0.0403(6) Uani d . 1
H H12 0.2329 0.9454 0.6864 0.048 Uiso calc R 1
C C13 0.14527(9) 0.4752(3) 0.46449(17) 0.0403(6) Uani d . 1
C C14 0.10482(10) 0.5548(4) 0.44173(18) 0.0446(6) Uani d . 1
C C15 0.05878(10) 0.5085(4) 0.37706(19) 0.0512(7) Uani d . 1
H H15A 0.0614 0.4479 0.3249 0.061 Uiso calc R 1
H H15B 0.0418 0.6134 0.3542 0.061 Uiso calc R 1
C C16 0.03301(10) 0.3979(5) 0.4200(2) 0.0567(8) Uani d . 1
C C17 -0.03437(19) 0.2319(10) 0.3923(3) 0.118(2) Uani d D 1
H H17A -0.0212 0.1176 0.4047 0.141 Uiso calc R 1
H H17B -0.0363 0.2771 0.4487 0.141 Uiso calc R 1
C C18 -0.0765(2) 0.2237(8) 0.3256(4) 0.111(2) Uani d D 1
H H18A -0.0954 0.1501 0.3457 0.166 Uiso calc R 1
H H18B -0.0744 0.1781 0.2702 0.166 Uiso calc R 1
H H18C -0.0894 0.3371 0.3140 0.166 Uiso calc R 1
C C19 0.18624(12) 0.3266(4) 0.3547(2) 0.0565(8) Uani d . 1
H H19A 0.1935 0.2237 0.3289 0.085 Uiso calc R 1
H H19B 0.2136 0.3843 0.3912 0.085 Uiso calc R 1
H H19C 0.1685 0.4014 0.3060 0.085 Uiso calc R 1

loop_
_atom_site_aniso_label
_atom_site_aniso_U_11
_atom_site_aniso_U_22
_atom_site_aniso_U_33
_atom_site_aniso_U_12
_atom_site_aniso_U_13
_atom_site_aniso_U_23
S 0.0684(5) 0.0305(4) 0.0434(4) -0.0141(3) 0.0209(3) -0.0042(3)
O1 0.0487(12) 0.0790(17) 0.0538(13) 0.0024(11) 0.0145(10) -0.0162(11)
O2 0.0463(11) 0.0496(12) 0.0437(10) -0.0040(9) 0.0161(8) -0.0061(9)
O3 0.0634(15) 0.160(3) 0.0487(14) -0.0417(18) 0.0047(12) 0.0267(17)
O4 0.0694(16) 0.126(3) 0.0501(13) -0.0411(17) 0.0044(12) 0.0031(15)
C1 0.0476(15) 0.0393(14) 0.0414(14) -0.0007(11) 0.0156(12) -0.0002(11)
C2 0.0550(16) 0.0404(14) 0.0318(12) -0.0034(12) 0.0149(11) -0.0043(11)
C3 0.0524(15) 0.0356(13) 0.0338(12) -0.0028(11) 0.0197(11) -0.0049(10)
C4 0.0498(14) 0.0245(11) 0.0324(12) -0.0047(10) 0.0184(11) -0.0002(9)
C5 0.0550(15) 0.0282(12) 0.0333(12) -0.0051(10) 0.0201(11) -0.0037(9)
C6 0.0542(16) 0.0351(13) 0.0425(14) -0.0004(11) 0.0242(12) -0.0035(11)
C7 0.0506(14) 0.0288(12) 0.0318(11) -0.0061(10) 0.0206(10) -0.0012(9)
C8 0.0505(14) 0.0263(11) 0.0323(12) -0.0035(10) 0.0186(10) -0.0003(9)
C9 0.0513(15) 0.0300(12) 0.0318(12) -0.0067(10) 0.0189(11) -0.0002(9)
C10 0.0470(15) 0.0417(14) 0.0370(13) -0.0043(11) 0.0189(11) -0.0013(11)
C11 0.0542(16) 0.0385(14) 0.0471(15) -0.0004(12) 0.0258(13) -0.0090(12)
C12 0.0521(15) 0.0340(13) 0.0401(13) -0.0065(11) 0.0229(12) -0.0098(10)
C13 0.0537(16) 0.0355(13) 0.0326(12) -0.0096(11) 0.0169(11) -0.0010(10)
C14 0.0531(16) 0.0460(15) 0.0356(13) -0.0102(12) 0.0172(12) -0.0026(11)
C15 0.0545(17) 0.0577(18) 0.0362(13) -0.0098(14) 0.0104(12) -0.0001(13)
C16 0.0436(16) 0.073(2) 0.0448(16) -0.0103(15) 0.0057(12) 0.0038(15)
C17 0.092(3) 0.190(7) 0.065(3) -0.063(4) 0.021(2) 0.007(3)
C18 0.121(5) 0.122(5) 0.103(4) -0.051(4) 0.056(4) -0.029(3)
C19 0.078(2) 0.0403(16) 0.0598(18) -0.0062(15) 0.0358(17) -0.0029(14)

loop_
_atom_type_symbol
_atom_type_description
_atom_type_scat_dispersion_real
_atom_type_scat_dispersion_imag
_atom_type_scat_source
C C 0.0033 0.0016 'International Tables Vol C Tables 4.2.6.8 and 6.1.1.4'
H H 0.0000 0.0000 'International Tables Vol C Tables 4.2.6.8 and 6.1.1.4'
O O 0.0106 0.0060 'International Tables Vol C Tables 4.2.6.8 and 6.1.1.4'
S S 0.1246 0.1234 'International Tables Vol C Tables 4.2.6.8 and 6.1.1.4'

loop_
_geom_angle_atom_site_label_1
_geom_angle_atom_site_label_2
_geom_angle_atom_site_label_3
_geom_angle
_geom_angle_publ_flag
C13 S C19 101.13(13) yes
C1 O1 H1 109.5 yes
C10 O2 C14 105.6(2) yes
C16 O4 C17 117.6(3) yes
O1 C1 C6 117.9(2) yes
O1 C1 C2 122.3(3) yes
C6 C1 C2 119.8(3) ?
C3 C2 C1 119.8(2) ?
C3 C2 H2 120.1 ?
C1 C2 H2 120.1 ?
C2 C3 C4 121.6(2) ?
C2 C3 H3 119.2 ?
C4 C3 H3 119.2 ?
C3 C4 C5 117.1(2) ?
C3 C4 C7 121.5(2) ?
C5 C4 C7 121.4(2) ?
C6 C5 C4 121.7(2) ?
C6 C5 H5 119.1 ?
C4 C5 H5 119.1 ?
C5 C6 C1 120.0(2) ?
C5 C6 H6 120.0 ?
C1 C6 H6 120.0 ?
C8 C7 C12 118.9(2) ?
C8 C7 C4 120.9(2) ?
C12 C7 C4 120.2(2) ?
C9 C8 C7 119.1(2) ?
C9 C8 H8 120.4 ?
C7 C8 H8 120.4 ?
C8 C9 C10 119.7(2) ?
C8 C9 C13 135.1(2) ?
C10 C9 C13 105.1(2) ?
O2 C10 C11 126.0(3) ?
O2 C10 C9 110.8(2) ?
C11 C10 C9 123.2(3) ?
C12 C11 C10 116.3(2) ?
C12 C11 H11 121.9 ?
C10 C11 H11 121.9 ?
C11 C12 C7 122.7(2) ?
C11 C12 H12 118.6 ?
C7 C12 H12 118.6 ?
C14 C13 C9 106.5(2) ?
C14 C13 S 125.6(2) ?
C9 C13 S 127.8(2) ?
C13 C14 O2 111.9(2) ?
C13 C14 C15 132.4(3) ?
O2 C14 C15 115.7(3) ?
C14 C15 C16 113.3(2) ?
C14 C15 H15A 108.9 ?
C16 C15 H15A 108.9 ?
C14 C15 H15B 108.9 ?
C16 C15 H15B 108.9 ?
H15A C15 H15B 107.7 ?
O3 C16 O4 122.8(3) yes
O3 C16 C15 125.4(3) yes
O4 C16 C15 111.7(3) yes
C18 C17 O4 108.6(4) yes
C18 C17 H17A 110.0 ?
O4 C17 H17A 110.0 ?
C18 C17 H17B 110.0 ?
O4 C17 H17B 110.0 ?
H17A C17 H17B 108.4 ?
C17 C18 H18A 109.5 ?
C17 C18 H18B 109.5 ?
H18A C18 H18B 109.5 ?
C17 C18 H18C 109.5 ?
H18A C18 H18C 109.5 ?
H18B C18 H18C 109.5 ?
S C19 H19A 109.5 ?
S C19 H19B 109.5 ?
H19A C19 H19B 109.5 ?
S C19 H19C 109.5 ?
H19A C19 H19C 109.5 ?
H19B C19 H19C 109.5 ?

loop_
_geom_bond_atom_site_label_1
_geom_bond_atom_site_label_2
_geom_bond_distance
_geom_bond_publ_flag
S C13 1.756(3) yes
S C19 1.812(3) yes
O1 C1 1.376(4) yes
O1 H1 0.8200 ?
O2 C10 1.382(3) yes
O2 C14 1.382(3) yes
O3 C16 1.191(4) yes
O4 C16 1.306(4) yes
O4 C17 1.498(5) yes
C1 C6 1.387(4) ?
C1 C2 1.395(4) ?
C2 C3 1.384(4) ?
C2 H2 0.9300 ?
C3 C4 1.405(3) ?
C3 H3 0.9300 ?
C4 C5 1.405(4) ?
C4 C7 1.482(4) ?
C5 C6 1.383(4) ?
C5 H5 0.9300 ?
C6 H6 0.9300 ?
C7 C8 1.404(3) ?
C7 C12 1.416(4) ?
C8 C9 1.390(4) ?
C8 H8 0.9300 ?
C9 C10 1.392(4) ?
C9 C13 1.455(4) ?
C10 C11 1.390(4) ?
C11 C12 1.382(4) ?
C11 H11 0.9300 ?
C12 H12 0.9300 ?
C13 C14 1.352(4) ?
C14 C15 1.488(4) ?
C15 C16 1.502(4) ?
C15 H15A 0.9700 ?
C15 H15B 0.9700 ?
C17 C18 1.367(7) yes
C17 H17A 0.9700 ?
C17 H17B 0.9700 ?
C18 H18A 0.9600 ?
C18 H18B 0.9600 ?
C18 H18C 0.9600 ?
C19 H19A 0.9600 ?
C19 H19B 0.9600 ?
C19 H19C 0.9600 ?

loop_
_geom_hbond_atom_site_label_D
_geom_hbond_atom_site_label_H
_geom_hbond_atom_site_label_A
_geom_hbond_site_symmetry_A
_geom_hbond_distance_DH
_geom_hbond_distance_HA
_geom_hbond_distance_DA
_geom_hbond_angle_DHA
O1 H1 O3 4_556 0.82 1.98 2.792(3) 172.4

loop_
_geom_torsion_atom_site_label_1
_geom_torsion_atom_site_label_2
_geom_torsion_atom_site_label_3
_geom_torsion_atom_site_label_4
_geom_torsion
O1 C1 C2 C3 178.8(3)
C6 C1 C2 C3 -1.3(4)
C1 C2 C3 C4 -0.2(4)
C2 C3 C4 C5 1.1(4)
C2 C3 C4 C7 -177.1(2)
C3 C4 C5 C6 -0.8(4)
C7 C4 C5 C6 177.5(2)
C4 C5 C6 C1 -0.6(4)
O1 C1 C6 C5 -178.4(2)
C2 C1 C6 C5 1.6(4)
C3 C4 C7 C8 -145.6(2)
C5 C4 C7 C8 36.3(3)
C3 C4 C7 C12 35.6(3)
C5 C4 C7 C12 -142.6(2)
C12 C7 C8 C9 -0.3(3)
C4 C7 C8 C9 -179.1(2)
C7 C8 C9 C10 0.3(3)
C7 C8 C9 C13 178.9(3)
C14 O2 C10 C11 178.4(3)
C14 O2 C10 C9 -0.8(3)
C8 C9 C10 O2 179.1(2)
C13 C9 C10 O2 0.2(3)
C8 C9 C10 C11 0.0(4)
C13 C9 C10 C11 -179.0(3)
O2 C10 C11 C12 -179.4(2)
C9 C10 C11 C12 -0.4(4)
C10 C11 C12 C7 0.4(4)
C8 C7 C12 C11 -0.1(4)
C4 C7 C12 C11 178.8(2)
C8 C9 C13 C14 -178.2(3)
C10 C9 C13 C14 0.5(3)
C8 C9 C13 S 5.9(4)
C10 C9 C13 S -175.4(2)
C19 S C13 C14 112.7(3)
C19 S C13 C9 -72.2(3)
C9 C13 C14 O2 -1.0(3)
S C13 C14 O2 175.00(18)
C9 C13 C14 C15 179.0(3)
S C13 C14 C15 -5.0(5)
C10 O2 C14 C13 1.1(3)
C10 O2 C14 C15 -178.9(2)
C13 C14 C15 C16 87.9(4)
O2 C14 C15 C16 -92.1(3)
C17 O4 C16 O3 -4.6(7)
C17 O4 C16 C15 178.5(4)
C14 C15 C16 O3 8.8(6)
C14 C15 C16 O4 -174.4(3)
C16 O4 C17 C18 167.1(5)

loop_
_cod_related_entry_id
_cod_related_entry_database
_cod_related_entry_code
1 ChemSpider 21126085
